data_1508601
loop_
_publ_author_name
'Ikejiri, Masahiro'
'Tsuchino, Moe'
'Chihara, Yoshiko'
'Yamaguchi, Takao'
'Imanishi, Takeshi'
'Obika, Satoshi'
'Miyashita, Kazuyuki'

_publ_section_title
;
 Design and concise synthesis of a novel type of green fluorescent protein
 chromophore analogue.
;
_journal_issue 17
_journal_name_full 'Organic letters'
_journal_page_first 4406
_journal_page_last 4409
_journal_paper_doi 10.1021/ol301901e
_journal_volume 14
_journal_year 2012
_chemical_formula_moiety 'C24 H18 N2 O '
_chemical_formula_sum 'C24 H18 N2 O'
_chemical_formula_weight 350.42
_space_group_IT_number 14
_symmetry_cell_setting monoclinic
_symmetry_Int_Tables_number 14
_symmetry_space_group_name_Hall '-P 2ybc'
_symmetry_space_group_name_H-M 'P 1 21/c 1'
_cell_angle_alpha 90.0000
_cell_angle_beta 90.8124(9)
_cell_angle_gamma 90.0000
_cell_formula_units_Z 4
_cell_length_a 5.99198(11)
_cell_length_b 12.0940(2)
_cell_length_c 24.5614(5)
_cell_measurement_reflns_used 14105
_cell_measurement_temperature 296.1
_cell_measurement_theta_max 68.2
_cell_measurement_theta_min 3.6
_cell_volume 1779.71(6)
_computing_cell_refinement PROCESS-AUTO
_computing_data_collection PROCESS-AUTO
_computing_data_reduction CrystalStructure
_computing_publication_material 'CrystalStructure 3.8'
_computing_structure_refinement CRYSTALS
_computing_structure_solution SIR92
_diffrn_ambient_temperature 296.1
_diffrn_detector_area_resol_mean 10.00
_diffrn_measured_fraction_theta_full 0.997
_diffrn_measured_fraction_theta_max 0.997
_diffrn_measurement_device_type 'Rigaku RAXIS-RAPID'
_diffrn_measurement_method \w
_diffrn_radiation_type 'Cu K\a'
_diffrn_radiation_wavelength 1.54187
_diffrn_reflns_av_R_equivalents 0.079
_diffrn_reflns_limit_h_max 7
_diffrn_reflns_limit_h_min -7
_diffrn_reflns_limit_k_max 13
_diffrn_reflns_limit_k_min -14
_diffrn_reflns_limit_l_max 29
_diffrn_reflns_limit_l_min -29
_diffrn_reflns_number 19618
_diffrn_reflns_theta_full 68.20
_diffrn_reflns_theta_max 68.20
_exptl_absorpt_coefficient_mu 0.634
_exptl_absorpt_correction_T_max 0.728
_exptl_absorpt_correction_T_min 0.559
_exptl_absorpt_correction_type multi-scan
_exptl_absorpt_process_details
;
    Higashi, T. (1995). Program for Absorption Correction.
    Rigaku Corporation, Tokyo, Japan.
;
_exptl_crystal_colour brown
_exptl_crystal_density_diffrn 1.308
_exptl_crystal_density_method 'not measured'
_exptl_crystal_description block
_exptl_crystal_F_000 736.00
_exptl_crystal_size_max 0.70
_exptl_crystal_size_mid 0.60
_exptl_crystal_size_min 0.50
_refine_diff_density_max 0.16
_refine_diff_density_min -0.17
_refine_ls_extinction_method none
_refine_ls_goodness_of_fit_ref 1.070
_refine_ls_hydrogen_treatment refall
_refine_ls_number_parameters 262
_refine_ls_number_reflns 2162
_refine_ls_R_factor_gt 0.0408
_refine_ls_shift/su_max 0.0015
_refine_ls_structure_factor_coef F
_refine_ls_weighting_details 'w = 1/[0.0002Fo^2^ + 1.0000\s(Fo^2^)]'
_refine_ls_weighting_scheme calc
_refine_ls_wR_factor_ref 0.0516
_reflns_number_gt 2162
_reflns_number_total 3250
_reflns_threshold_expression F^2^>2.0\s(F^2^)
_cod_data_source_file ol301901e_si_002.cif
_cod_data_source_block '_test2'
_cod_original_cell_volume 1779.70(6)
_cod_original_formula_sum 'C24 H18 N2 O '
_cod_database_code 1508601

loop_
_symmetry_equiv_pos_site_id
_symmetry_equiv_pos_as_xyz
1 +X,+Y,+Z
2 -X,1/2+Y,1/2-Z
3 -X,-Y,-Z
4 +X,1/2-Y,1/2+Z

loop_
_atom_site_label
_atom_site_type_symbol
_atom_site_fract_x
_atom_site_fract_y
_atom_site_fract_z
_atom_site_U_iso_or_equiv
_atom_site_adp_type
_atom_site_occupancy
_atom_site_symmetry_multiplicity
_atom_site_calc_flag
_atom_site_refinement_flags
O(1) O 0.1764(2) 0.26874(10) 0.82229(6) 0.0696(4) Uani 1.00 1 d .
N(2) N 0.2231(2) 0.08763(12) 0.85100(6) 0.0549(4) Uani 1.00 1 d .
N(3) N -0.0450(2) 0.07277(13) 0.91421(7) 0.0635(5) Uani 1.00 1 d .
C(4) C 0.1276(3) 0.19279(14) 0.85196(7) 0.0529(5) Uani 1.00 1 d .
C(5) C -0.1434(2) 0.38121(13) 0.89143(7) 0.0474(4) Uani 1.00 1 d .
C(6) C -0.1711(3) 0.26694(14) 0.91368(7) 0.0496(5) Uani 1.00 1 d .
C(7) C 0.1098(3) 0.02244(15) 0.88803(9) 0.0626(6) Uani 1.00 1 d .
C(8) C -0.3447(3) 0.25448(14) 0.95556(7) 0.0515(5) Uani 1.00 1 d .
C(9) C -0.2866(3) 0.53209(16) 0.83794(8) 0.0640(6) Uani 1.00 1 d .
C(10) C 0.0434(3) 0.44444(15) 0.90384(8) 0.0614(6) Uani 1.00 1 d .
C(11) C 0.5572(3) 0.12167(16) 0.79734(7) 0.0568(5) Uani 1.00 1 d .
C(12) C 0.4321(3) -0.06480(15) 0.81483(8) 0.0611(6) Uani 1.00 1 d .
C(13) C 0.4069(3) 0.04948(15) 0.82011(7) 0.0525(5) Uani 1.00 1 d .
C(14) C -0.0430(3) 0.18301(14) 0.89517(7) 0.0528(5) Uani 1.00 1 d .
C(15) C 0.0626(3) 0.55018(17) 0.88359(9) 0.0692(6) Uani 1.00 1 d .
C(16) C -0.3095(3) 0.42707(15) 0.85885(7) 0.0555(5) Uani 1.00 1 d .
C(17) C -0.3913(3) 0.34310(16) 0.98939(8) 0.0637(6) Uani 1.00 1 d .
C(18) C -0.1011(3) 0.59403(16) 0.85065(8) 0.0655(6) Uani 1.00 1 d .
C(19) C -0.4687(3) 0.15779(15) 0.96199(8) 0.0609(5) Uani 1.00 1 d .
C(20) C 0.7335(3) 0.08041(18) 0.76791(8) 0.0656(6) Uani 1.00 1 d .
C(21) C 0.6124(3) -0.10267(17) 0.78470(9) 0.0704(6) Uani 1.00 1 d .
C(22) C 0.7604(3) -0.03091(18) 0.76122(9) 0.0720(7) Uani 1.00 1 d .
C(23) C 0.2659(3) -0.14047(17) 0.84047(11) 0.0826(7) Uani 1.00 1 d .
C(24) C -0.5544(3) 0.33619(18) 1.02825(9) 0.0761(7) Uani 1.00 1 d .
C(25) C -0.6761(3) 0.24096(18) 1.03335(10) 0.0784(7) Uani 1.00 1 d .
C(26) C -0.6331(3) 0.15164(18) 1.00032(9) 0.0753(7) Uani 1.00 1 d .
C(27) C 0.1846(4) -0.09448(16) 0.89439(11) 0.0852(8) Uani 1.00 1 d .
H(1) H 0.5396 0.1990 0.8024 0.068 Uiso 1.00 1 c R
H(2) H -0.3089 0.4096 0.9851 0.076 Uiso 1.00 1 c R
H(3) H -0.4382 0.0963 0.9392 0.073 Uiso 1.00 1 c R
H(4) H 0.8365 0.1301 0.7520 0.079 Uiso 1.00 1 c R
H(5) H -0.5811 0.3967 1.0520 0.091 Uiso 1.00 1 c R
H(6) H -0.7901 0.2368 1.0598 0.094 Uiso 1.00 1 c R
H(7) H -0.7188 0.0861 1.0042 0.090 Uiso 1.00 1 c R
H(8) H 0.6333 -0.1801 0.7808 0.084 Uiso 1.00 1 c R
H(9) H 0.8807 -0.0589 0.7405 0.086 Uiso 1.00 1 c R
H(10) H -0.4003 0.5622 0.8150 0.077 Uiso 1.00 1 c R
H(11) H -0.4387 0.3845 0.8504 0.066 Uiso 1.00 1 c R
H(12) H -0.0859 0.6663 0.8360 0.079 Uiso 1.00 1 c R
H(13) H 0.1576 0.4138 0.9264 0.074 Uiso 1.00 1 c R
H(14) H 0.1891 0.5939 0.8931 0.083 Uiso 1.00 1 c R
H(15) H 0.3051 -0.0970 0.9199 0.103 Uiso 1.00 1 c R
H(16) H 0.0642 -0.1377 0.9074 0.103 Uiso 1.00 1 c R
H(17) H 0.1403 -0.1473 0.8167 0.099 Uiso 1.00 1 c R
H(18) H 0.3319 -0.2111 0.8459 0.099 Uiso 1.00 1 c R

loop_
_atom_site_aniso_label
_atom_site_aniso_U_11
_atom_site_aniso_U_22
_atom_site_aniso_U_33
_atom_site_aniso_U_12
_atom_site_aniso_U_13
_atom_site_aniso_U_23
O(1) 0.0845(10) 0.0467(7) 0.0782(9) 0.0055(6) 0.0289(7) 0.0133(6)
N(2) 0.0565(9) 0.0387(7) 0.0696(9) -0.0009(6) 0.0110(7) 0.0044(7)
N(3) 0.0637(10) 0.0479(9) 0.0794(11) 0.0011(8) 0.0149(8) 0.0145(8)
C(4) 0.0592(11) 0.0390(9) 0.0609(11) -0.0013(8) 0.0076(9) 0.0025(8)
C(5) 0.0499(9) 0.0420(9) 0.0505(9) -0.0021(8) 0.0078(7) -0.0017(7)
C(6) 0.0504(10) 0.0484(10) 0.0499(9) -0.0046(8) 0.0008(8) 0.0014(8)
C(7) 0.0599(12) 0.0462(10) 0.0820(13) -0.0022(9) 0.0111(10) 0.0120(9)
C(8) 0.0536(11) 0.0506(10) 0.0502(9) -0.0029(8) 0.0018(8) 0.0040(8)
C(9) 0.0749(14) 0.0535(11) 0.0635(11) 0.0064(10) -0.0032(10) 0.0066(9)
C(10) 0.0554(11) 0.0542(11) 0.0745(12) -0.0061(9) -0.0032(9) 0.0032(9)
C(11) 0.0617(11) 0.0518(11) 0.0570(10) -0.0045(9) 0.0037(9) -0.0096(8)
C(12) 0.0614(12) 0.0451(10) 0.0766(12) 0.0005(9) -0.0045(10) -0.0065(9)
C(13) 0.0534(11) 0.0466(10) 0.0575(10) 0.0003(8) 0.0013(8) -0.0067(8)
C(14) 0.0561(11) 0.0433(10) 0.0590(10) -0.0024(8) 0.0051(9) 0.0072(8)
C(15) 0.0652(14) 0.0549(12) 0.0877(14) -0.0171(10) 0.0086(11) -0.0013(10)
C(16) 0.0578(11) 0.0483(10) 0.0603(10) -0.0056(8) -0.0004(8) -0.0003(8)
C(17) 0.0728(13) 0.0525(11) 0.0661(12) -0.0086(10) 0.0162(10) -0.0031(9)
C(18) 0.0829(15) 0.0434(10) 0.0708(12) -0.0046(10) 0.0199(11) 0.0053(9)
C(19) 0.0624(12) 0.0562(11) 0.0643(11) -0.0093(9) 0.0114(9) -0.0012(9)
C(20) 0.0637(12) 0.0726(14) 0.0608(11) -0.0024(11) 0.0074(9) -0.0100(10)
C(21) 0.0767(14) 0.0537(12) 0.0807(14) 0.0146(11) -0.0040(11) -0.0146(10)
C(22) 0.0689(14) 0.0766(15) 0.0707(13) 0.0106(11) 0.0058(10) -0.0136(11)
C(23) 0.0756(15) 0.0411(11) 0.131(2) 0.0028(10) 0.0070(14) 0.0034(12)
C(24) 0.0868(15) 0.0679(14) 0.0741(13) -0.0042(12) 0.0250(12) -0.0089(11)
C(25) 0.0780(15) 0.0790(15) 0.0790(14) -0.0082(12) 0.0321(12) 0.0010(12)
C(26) 0.0752(15) 0.0671(13) 0.0840(15) -0.0176(11) 0.0213(12) 0.0035(11)
C(27) 0.0809(15) 0.0483(11) 0.127(2) 0.0072(11) 0.0302(14) 0.0272(13)

loop_
_atom_type_symbol
_atom_type_description
_atom_type_scat_dispersion_real
_atom_type_scat_dispersion_imag
_atom_type_scat_source
C C 0.018 0.009
;
International Tables for Crystallography
(1992, Vol. C, Tables 4.2.6.8 and 6.1.1.4)
;
H H 0.000 0.000
;
International Tables for Crystallography
(1992, Vol. C, Table 6.1.1.4)
;
O O 0.049 0.032
;
International Tables for Crystallography
(1992, Vol. C, Tables 4.2.6.8 and 6.1.1.4)
;
N N 0.031 0.018
;
International Tables for Crystallography
(1992, Vol. C, Tables 4.2.6.8 and 6.1.1.4)
;

loop_
_geom_angle_atom_site_label_1
_geom_angle_atom_site_label_2
_geom_angle_atom_site_label_3
_geom_angle
_geom_angle_publ_flag
C(4) N(2) C(7) 107.59(14) yes
C(4) N(2) C(13) 128.71(14) yes
C(7) N(2) C(13) 123.68(14) yes
C(7) N(3) C(14) 105.72(15) yes
O(1) C(4) N(2) 125.37(16) yes
O(1) C(4) C(14) 131.56(16) yes
N(2) C(4) C(14) 103.04(13) yes
C(6) C(5) C(10) 121.50(15) yes
C(6) C(5) C(16) 119.92(15) yes
C(10) C(5) C(16) 118.56(15) yes
C(5) C(6) C(8) 115.48(14) yes
C(5) C(6) C(14) 120.21(15) yes
C(8) C(6) C(14) 124.31(15) yes
N(2) C(7) N(3) 114.88(16) yes
N(2) C(7) C(27) 117.28(18) yes
N(3) C(7) C(27) 127.80(19) yes
C(6) C(8) C(17) 119.14(15) yes
C(6) C(8) C(19) 122.97(15) yes
C(17) C(8) C(19) 117.88(16) yes
C(16) C(9) C(18) 120.22(18) yes
C(5) C(10) C(15) 120.27(17) yes
C(13) C(11) C(20) 119.48(18) yes
C(13) C(12) C(21) 117.37(17) yes
C(13) C(12) C(23) 119.47(17) yes
C(21) C(12) C(23) 123.15(17) yes
N(2) C(13) C(11) 121.73(16) yes
N(2) C(13) C(12) 117.13(15) yes
C(11) C(13) C(12) 121.12(17) yes
N(3) C(14) C(4) 108.67(14) yes
N(3) C(14) C(6) 126.03(16) yes
C(4) C(14) C(6) 125.29(15) yes
C(10) C(15) C(18) 120.66(19) yes
C(5) C(16) C(9) 120.67(17) yes
C(8) C(17) C(24) 121.25(18) yes
C(9) C(18) C(15) 119.60(18) yes
C(8) C(19) C(26) 120.72(17) yes
C(11) C(20) C(22) 120.76(19) yes
C(12) C(21) C(22) 121.63(19) yes
C(20) C(22) C(21) 119.6(2) yes
C(12) C(23) C(27) 111.43(17) yes
C(17) C(24) C(25) 119.9(2) yes
C(24) C(25) C(26) 120.1(2) yes
C(19) C(26) C(25) 120.19(19) yes
C(7) C(27) C(23) 110.77(19) yes
C(16) C(9) H(10) 119.9 no
C(18) C(9) H(10) 119.8 no
C(5) C(10) H(13) 119.1 no
C(15) C(10) H(13) 120.7 no
C(13) C(11) H(1) 119.8 no
C(20) C(11) H(1) 120.8 no
C(10) C(15) H(14) 119.9 no
C(18) C(15) H(14) 119.5 no
C(5) C(16) H(11) 119.1 no
C(9) C(16) H(11) 120.2 no
C(8) C(17) H(2) 118.6 no
C(24) C(17) H(2) 120.2 no
C(9) C(18) H(12) 119.9 no
C(15) C(18) H(12) 120.5 no
C(8) C(19) H(3) 118.9 no
C(26) C(19) H(3) 120.4 no
C(11) C(20) H(4) 119.5 no
C(22) C(20) H(4) 119.7 no
C(12) C(21) H(8) 118.7 no
C(22) C(21) H(8) 119.6 no
C(20) C(22) H(9) 120.4 no
C(21) C(22) H(9) 119.9 no
C(12) C(23) H(17) 108.7 no
C(12) C(23) H(18) 109.3 no
C(27) C(23) H(17) 107.8 no
C(27) C(23) H(18) 110.1 no
H(17) C(23) H(18) 109.5 no
C(17) C(24) H(5) 120.3 no
C(25) C(24) H(5) 119.8 no
C(24) C(25) H(6) 119.7 no
C(26) C(25) H(6) 120.2 no
C(19) C(26) H(7) 120.4 no
C(25) C(26) H(7) 119.4 no
C(7) C(27) H(15) 108.9 no
C(7) C(27) H(16) 109.2 no
C(23) C(27) H(15) 108.2 no
C(23) C(27) H(16) 110.2 no
H(15) C(27) H(16) 109.5 no

loop_
_geom_bond_atom_site_label_1
_geom_bond_atom_site_label_2
_geom_bond_distance
_geom_bond_publ_flag
O(1) C(4) 1.211(2) yes
N(2) C(4) 1.395(2) yes
N(2) C(7) 1.388(2) yes
N(2) C(13) 1.423(2) yes
N(3) C(7) 1.289(2) yes
N(3) C(14) 1.413(2) yes
C(4) C(14) 1.489(2) yes
C(5) C(6) 1.496(2) yes
C(5) C(10) 1.386(2) yes
C(5) C(16) 1.384(2) yes
C(6) C(8) 1.481(2) yes
C(6) C(14) 1.355(2) yes
C(7) C(27) 1.491(2) yes
C(8) C(17) 1.387(2) yes
C(8) C(19) 1.396(2) yes
C(9) C(16) 1.378(2) yes
C(9) C(18) 1.373(2) yes
C(10) C(15) 1.378(2) yes
C(11) C(13) 1.379(2) yes
C(11) C(20) 1.381(2) yes
C(12) C(13) 1.397(2) yes
C(12) C(21) 1.395(2) yes
C(12) C(23) 1.498(2) yes
C(15) C(18) 1.370(2) yes
C(17) C(24) 1.378(3) yes
C(19) C(26) 1.374(2) yes
C(20) C(22) 1.366(3) yes
C(21) C(22) 1.373(3) yes
C(23) C(27) 1.523(3) yes
C(24) C(25) 1.370(3) yes
C(25) C(26) 1.377(3) yes
C(9) H(10) 0.950 no
C(10) H(13) 0.950 no
C(11) H(1) 0.950 no
C(15) H(14) 0.950 no
C(16) H(11) 0.950 no
C(17) H(2) 0.950 no
C(18) H(12) 0.950 no
C(19) H(3) 0.950 no
C(20) H(4) 0.950 no
C(21) H(8) 0.950 no
C(22) H(9) 0.950 no
C(23) H(17) 0.950 no
C(23) H(18) 0.950 no
C(24) H(5) 0.950 no
C(25) H(6) 0.950 no
C(26) H(7) 0.950 no
C(27) H(15) 0.950 no
C(27) H(16) 0.950 no

loop_
_geom_contact_atom_site_label_1
_geom_contact_atom_site_label_2
_geom_contact_distance
_geom_contact_site_symmetry_2
O(1) C(21) 3.320(2) 2_656
O(1) C(22) 3.201(2) 2_656
N(2) C(19) 3.379(2) 1_655
N(2) C(20) 3.551(2) 1_455
N(3) C(26) 3.365(2) 1_655
C(4) C(20) 3.398(2) 1_455
C(7) C(19) 3.497(2) 1_655
C(7) C(26) 3.507(3) 1_655
C(11) C(14) 3.450(2) 1_655
C(14) C(11) 3.450(2) 1_455
C(14) C(26) 3.559(2) 1_655
C(19) N(2) 3.379(2) 1_455
C(19) C(7) 3.497(2) 1_455
C(20) N(2) 3.551(2) 1_655
C(20) C(4) 3.398(2) 1_655
C(21) O(1) 3.320(2) 2_646
C(22) O(1) 3.201(2) 2_646
C(26) N(3) 3.365(2) 1_455
C(26) C(7) 3.507(3) 1_455
C(26) C(14) 3.559(2) 1_455
O(1) H(4) 3.137 1_455
O(1) H(8) 2.860 2_656
O(1) H(9) 2.614 2_656
O(1) H(11) 2.777 1_655
N(2) H(3) 2.949 1_655
N(2) H(4) 3.374 1_455
N(3) H(7) 2.934 1_655
N(3) H(7) 3.130 3_457
C(4) H(3) 3.544 1_655
C(4) H(4) 3.086 1_455
C(4) H(11) 3.483 1_655
C(5) H(5) 3.455 3_467
C(6) H(1) 3.319 1_455
C(7) H(3) 3.101 1_655
C(7) H(7) 3.114 1_655
C(9) H(5) 2.957 3_467
C(9) H(9) 3.312 2_656
C(9) H(14) 3.519 1_455
C(10) H(5) 3.554 3_467
C(10) H(9) 3.582 2_656
C(10) H(11) 3.463 1_655
C(11) H(3) 3.498 1_655
C(11) H(8) 3.267 2_656
C(11) H(10) 2.991 2_546
C(11) H(11) 3.436 1_655
C(12) H(10) 3.542 2_546
C(13) H(3) 3.108 1_655
C(13) H(10) 3.322 2_546
C(14) H(1) 3.365 1_455
C(14) H(7) 3.488 1_655
C(15) H(2) 3.561 3_567
C(15) H(4) 3.528 2_656
C(15) H(5) 3.372 3_467
C(15) H(5) 3.526 3_567
C(15) H(6) 3.362 3_467
C(15) H(9) 3.343 2_656
C(15) H(18) 3.440 1_565
C(16) H(1) 3.211 1_455
C(16) H(5) 3.133 3_467
C(16) H(9) 3.573 2_656
C(17) H(2) 3.550 3_467
C(17) H(5) 3.310 3_467
C(17) H(13) 3.211 1_455
C(17) H(14) 3.207 3_567
C(18) H(4) 3.029 2_656
C(18) H(5) 3.080 3_467
C(18) H(6) 3.082 3_467
C(18) H(8) 3.585 1_465
C(18) H(9) 3.203 2_656
C(18) H(17) 3.551 1_565
C(18) H(18) 3.508 1_565
C(19) H(7) 3.259 3_457
C(19) H(15) 3.516 1_455
C(19) H(15) 3.136 3_557
C(20) H(10) 2.840 2_546
C(20) H(12) 3.495 2_646
C(21) H(1) 3.332 2_646
C(21) H(10) 3.391 2_546
C(21) H(11) 3.467 2_546
C(21) H(12) 3.549 1_645
C(21) H(17) 3.293 1_655
C(22) H(10) 3.052 2_546
C(22) H(11) 3.482 2_546
C(22) H(17) 2.988 1_655
C(23) H(9) 3.488 1_455
C(23) H(12) 3.148 1_545
C(23) H(14) 3.496 1_545
C(24) H(2) 3.198 3_467
C(24) H(13) 3.161 1_455
C(24) H(14) 3.020 3_567
C(24) H(15) 3.488 3_557
C(25) H(13) 3.491 1_455
C(25) H(15) 3.036 3_557
C(25) H(16) 3.030 3_457
C(26) H(3) 3.371 3_457
C(26) H(7) 3.568 3_457
C(26) H(15) 2.833 3_557
C(26) H(16) 3.464 3_457
C(27) H(3) 3.402 1_655
C(27) H(6) 3.145 3_457
C(27) H(7) 3.511 1_655
H(1) C(6) 3.319 1_655
H(1) C(14) 3.365 1_655
H(1) C(16) 3.211 1_655
H(1) C(21) 3.332 2_656
H(1) H(3) 3.583 1_655
H(1) H(8) 2.707 2_656
H(1) H(10) 3.418 2_546
H(1) H(11) 2.536 1_655
H(2) C(15) 3.561 3_567
H(2) C(17) 3.550 3_467
H(2) C(24) 3.198 3_467
H(2) H(2) 3.258 3_467
H(2) H(5) 2.596 3_467
H(2) H(13) 3.489 1_455
H(2) H(13) 3.170 3_567
H(2) H(14) 3.067 3_567
H(3) N(2) 2.949 1_455
H(3) C(4) 3.544 1_455
H(3) C(7) 3.101 1_455
H(3) C(11) 3.498 1_455
H(3) C(13) 3.108 1_455
H(3) C(26) 3.371 3_457
H(3) C(27) 3.402 1_455
H(3) H(1) 3.583 1_455
H(3) H(7) 2.765 3_457
H(3) H(15) 2.835 1_455
H(3) H(15) 3.540 3_557
H(4) O(1) 3.137 1_655
H(4) N(2) 3.374 1_655
H(4) C(4) 3.086 1_655
H(4) C(15) 3.528 2_646
H(4) C(18) 3.029 2_646
H(4) H(10) 3.177 2_546
H(4) H(12) 2.682 2_646
H(4) H(14) 3.591 2_646
H(4) H(17) 3.181 2_656
H(4) H(18) 3.228 2_656
H(5) C(5) 3.455 3_467
H(5) C(9) 2.957 3_467
H(5) C(10) 3.554 3_467
H(5) C(15) 3.372 3_467
H(5) C(15) 3.526 3_567
H(5) C(16) 3.133 3_467
H(5) C(17) 3.310 3_467
H(5) C(18) 3.080 3_467
H(5) H(2) 2.596 3_467
H(5) H(10) 3.309 3_467
H(5) H(11) 3.572 3_467
H(5) H(12) 3.505 3_467
H(5) H(13) 3.444 1_455
H(5) H(13) 3.455 3_567
H(5) H(14) 2.695 3_567
H(6) C(15) 3.362 3_467
H(6) C(18) 3.082 3_467
H(6) C(27) 3.145 3_457
H(6) H(12) 2.920 3_467
H(6) H(14) 3.366 3_467
H(6) H(15) 3.560 3_457
H(6) H(15) 3.393 3_557
H(6) H(16) 2.195 3_457
H(6) H(18) 3.581 3_557
H(7) N(3) 2.934 1_455
H(7) N(3) 3.130 3_457
H(7) C(7) 3.114 1_455
H(7) C(14) 3.488 1_455
H(7) C(19) 3.259 3_457
H(7) C(26) 3.568 3_457
H(7) C(27) 3.511 1_455
H(7) H(3) 2.765 3_457
H(7) H(7) 3.356 3_457
H(7) H(15) 3.036 1_455
H(7) H(15) 3.084 3_557
H(7) H(16) 3.085 3_457
H(8) O(1) 2.860 2_646
H(8) C(11) 3.267 2_646
H(8) C(18) 3.585 1_645
H(8) H(1) 2.707 2_646
H(8) H(10) 3.235 1_645
H(8) H(11) 3.500 2_546
H(8) H(12) 2.838 1_645
H(8) H(17) 3.176 1_655
H(9) O(1) 2.614 2_646
H(9) C(9) 3.312 2_646
H(9) C(10) 3.582 2_646
H(9) C(15) 3.343 2_646
H(9) C(16) 3.573 2_646
H(9) C(18) 3.203 2_646
H(9) C(23) 3.488 1_655
H(9) H(10) 3.490 2_546
H(9) H(11) 3.507 2_546
H(9) H(12) 3.540 2_646
H(9) H(17) 2.642 1_655
H(10) C(11) 2.991 2_556
H(10) C(12) 3.542 2_556
H(10) C(13) 3.322 2_556
H(10) C(20) 2.840 2_556
H(10) C(21) 3.391 2_556
H(10) C(22) 3.052 2_556
H(10) H(1) 3.418 2_556
H(10) H(4) 3.177 2_556
H(10) H(5) 3.309 3_467
H(10) H(8) 3.235 1_465
H(10) H(9) 3.490 2_556
H(10) H(14) 3.164 1_455
H(10) H(18) 3.272 1_465
H(11) O(1) 2.777 1_455
H(11) C(4) 3.483 1_455
H(11) C(10) 3.463 1_455
H(11) C(11) 3.436 1_455
H(11) C(21) 3.467 2_556
H(11) C(22) 3.482 2_556
H(11) H(1) 2.536 1_455
H(11) H(5) 3.572 3_467
H(11) H(8) 3.500 2_556
H(11) H(9) 3.507 2_556
H(11) H(13) 3.097 1_455
H(11) H(14) 3.542 1_455
H(12) C(20) 3.495 2_656
H(12) C(21) 3.549 1_465
H(12) C(23) 3.148 1_565
H(12) H(4) 2.682 2_656
H(12) H(5) 3.505 3_467
H(12) H(6) 2.920 3_467
H(12) H(8) 2.838 1_465
H(12) H(9) 3.540 2_656
H(12) H(16) 3.075 1_565
H(12) H(17) 2.676 1_565
H(12) H(18) 2.917 1_565
H(13) C(17) 3.211 1_655
H(13) C(24) 3.161 1_655
H(13) C(25) 3.491 1_655
H(13) H(2) 3.489 1_655
H(13) H(2) 3.170 3_567
H(13) H(5) 3.444 1_655
H(13) H(5) 3.455 3_567
H(13) H(11) 3.097 1_655
H(14) C(9) 3.519 1_655
H(14) C(17) 3.207 3_567
H(14) C(23) 3.496 1_565
H(14) C(24) 3.020 3_567
H(14) H(2) 3.067 3_567
H(14) H(4) 3.591 2_656
H(14) H(5) 2.695 3_567
H(14) H(6) 3.366 3_467
H(14) H(10) 3.164 1_655
H(14) H(11) 3.542 1_655
H(14) H(16) 3.351 1_565
H(14) H(18) 2.769 1_565
H(15) C(19) 3.516 1_655
H(15) C(19) 3.136 3_557
H(15) C(24) 3.488 3_557
H(15) C(25) 3.036 3_557
H(15) C(26) 2.833 3_557
H(15) H(3) 2.835 1_655
H(15) H(3) 3.540 3_557
H(15) H(6) 3.560 3_457
H(15) H(6) 3.393 3_557
H(15) H(7) 3.036 1_655
H(15) H(7) 3.084 3_557
H(16) C(25) 3.030 3_457
H(16) C(26) 3.464 3_457
H(16) H(6) 2.195 3_457
H(16) H(7) 3.085 3_457
H(16) H(12) 3.075 1_545
H(16) H(14) 3.351 1_545
H(17) C(18) 3.551 1_545
H(17) C(21) 3.293 1_455
H(17) C(22) 2.988 1_455
H(17) H(4) 3.181 2_646
H(17) H(8) 3.176 1_455
H(17) H(9) 2.642 1_455
H(17) H(12) 2.676 1_545
H(18) C(15) 3.440 1_545
H(18) C(18) 3.508 1_545
H(18) H(4) 3.228 2_646
H(18) H(6) 3.581 3_557
H(18) H(10) 3.272 1_645
H(18) H(12) 2.917 1_545
H(18) H(14) 2.769 1_545

loop_
_geom_torsion_atom_site_label_1
_geom_torsion_atom_site_label_2
_geom_torsion_atom_site_label_3
_geom_torsion_atom_site_label_4
_geom_torsion
C(4) N(2) C(7) N(3) -1.6(2)
C(4) N(2) C(7) C(27) -179.57(17)
C(7) N(2) C(4) O(1) -175.24(18)
C(7) N(2) C(4) C(14) 2.87(18)
C(4) N(2) C(13) C(11) 18.6(2)
C(4) N(2) C(13) C(12) -162.87(17)
C(13) N(2) C(4) O(1) 6.6(2)
C(13) N(2) C(4) C(14) -175.34(15)
C(7) N(2) C(13) C(11) -159.32(17)
C(7) N(2) C(13) C(12) 19.2(2)
C(13) N(2) C(7) N(3) 176.67(16)
C(13) N(2) C(7) C(27) -1.3(2)
C(7) N(3) C(14) C(4) 2.4(2)
C(7) N(3) C(14) C(6) -176.37(18)
C(14) N(3) C(7) N(2) -0.5(2)
C(14) N(3) C(7) C(27) 177.1(2)
O(1) C(4) C(14) N(3) 174.68(18)
O(1) C(4) C(14) C(6) -6.6(3)
N(2) C(4) C(14) N(3) -3.26(18)
N(2) C(4) C(14) C(6) 175.50(16)
C(6) C(5) C(10) C(15) -178.80(17)
C(10) C(5) C(6) C(8) 109.09(19)
C(10) C(5) C(6) C(14) -71.4(2)
C(6) C(5) C(16) C(9) -179.87(16)
C(16) C(5) C(6) C(8) -69.1(2)
C(16) C(5) C(6) C(14) 110.4(2)
C(10) C(5) C(16) C(9) 1.9(2)
C(16) C(5) C(10) C(15) -0.6(2)
C(5) C(6) C(8) C(17) -30.4(2)
C(5) C(6) C(8) C(19) 148.11(17)
C(5) C(6) C(14) N(3) 177.09(16)
C(5) C(6) C(14) C(4) -1.5(2)
C(8) C(6) C(14) N(3) -3.4(2)
C(8) C(6) C(14) C(4) 178.06(16)
C(14) C(6) C(8) C(17) 150.07(18)
C(14) C(6) C(8) C(19) -31.4(2)
N(2) C(7) C(27) C(23) -33.8(2)
N(3) C(7) C(27) C(23) 148.6(2)
C(6) C(8) C(17) C(24) 178.71(18)
C(6) C(8) C(19) C(26) -177.83(18)
C(17) C(8) C(19) C(26) 0.7(2)
C(19) C(8) C(17) C(24) 0.1(2)
C(16) C(9) C(18) C(15) 1.0(3)
C(18) C(9) C(16) C(5) -2.1(2)
C(5) C(10) C(15) C(18) -0.5(3)
C(13) C(11) C(20) C(22) -0.1(2)
C(20) C(11) C(13) N(2) 179.71(16)
C(20) C(11) C(13) C(12) 1.3(2)
C(13) C(12) C(21) C(22) 0.2(3)
C(21) C(12) C(13) N(2) -179.84(17)
C(21) C(12) C(13) C(11) -1.3(2)
C(13) C(12) C(23) C(27) -35.7(2)
C(23) C(12) C(13) N(2) 1.1(2)
C(23) C(12) C(13) C(11) 179.63(18)
C(21) C(12) C(23) C(27) 145.3(2)
C(23) C(12) C(21) C(22) 179.3(2)
C(10) C(15) C(18) C(9) 0.3(3)
C(8) C(17) C(24) C(25) -1.0(3)
C(8) C(19) C(26) C(25) -0.6(3)
C(11) C(20) C(22) C(21) -1.0(3)
C(12) C(21) C(22) C(20) 0.9(3)
C(12) C(23) C(27) C(7) 50.6(2)
C(17) C(24) C(25) C(26) 1.1(3)
C(24) C(25) C(26) C(19) -0.2(3)

loop_
_cod_related_entry_id
_cod_related_entry_code
_cod_related_entry_database
1 30652018 ChemSpider
